data_7016280
loop_
_publ_author_name
'Sundaravel, Karuppasamy'
'Suresh, Eringathodi'
'Saminathan, Kolandaivel'
'Palaniandavar, Mallayan'

_publ_section_title
;
 Iron(III) complexes of N(2)O and N(3)O donor ligands as functional
 models for catechol dioxygenase enzymes: ether oxygen coordination
 tunes the regioselectivity and reactivity.
;
_journal_issue 32
_journal_name_full 'Dalton transactions (Cambridge, England : 2003)'
_journal_page_first 8092
_journal_page_last 8107
_journal_paper_doi 10.1039/c0dt01598a
_journal_volume 40
_journal_year 2011
_chemical_formula_sum 'C17 H21 Cl3 Fe N3 O'
_chemical_formula_weight 445.57
_chemical_name_systematic
;
?
;
_space_group_IT_number 14
_symmetry_cell_setting monoclinic
_symmetry_space_group_name_Hall '-P 2ybc'
_symmetry_space_group_name_H-M 'P 1 21/c 1'
_atom_sites_solution_hydrogens geom
_atom_sites_solution_primary direct
_atom_sites_solution_secondary difmap
_audit_creation_method SHELXL-97
_cell_angle_alpha 90.00
_cell_angle_beta 95.299(2)
_cell_angle_gamma 90.00
_cell_formula_units_Z 4
_cell_length_a 8.6152(13)
_cell_length_b 14.906(2)
_cell_length_c 15.224(2)
_cell_measurement_temperature 293(2)
_cell_volume 1946.7(5)
_computing_cell_refinement 'BRUKER SMART'
_computing_data_collection 'BRUKER SMART'
_computing_data_reduction 'BRUKER SAINT'
_computing_molecular_graphics ORTEP
_computing_structure_refinement 'SHELXL-97 (Sheldrick, 1997)'
_computing_structure_solution 'SHELXS-97 (Sheldrick, 1990)'
_diffrn_ambient_temperature 293(2)
_diffrn_measured_fraction_theta_full 0.892
_diffrn_measured_fraction_theta_max 0.892
_diffrn_measurement_device_type 'BRUKER SMART APEX CCD DIFFRACTOMETER'
_diffrn_measurement_method 'OMEGA-PHI SCAN'
_diffrn_radiation_monochromator graphite
_diffrn_radiation_source 'fine-focus sealed tube'
_diffrn_radiation_type MoK\a
_diffrn_radiation_wavelength 0.71073
_diffrn_reflns_av_R_equivalents 0.0190
_diffrn_reflns_av_sigmaI/netI 0.0248
_diffrn_reflns_limit_h_max 11
_diffrn_reflns_limit_h_min -10
_diffrn_reflns_limit_k_max 19
_diffrn_reflns_limit_k_min -19
_diffrn_reflns_limit_l_max 13
_diffrn_reflns_limit_l_min -19
_diffrn_reflns_number 11238
_diffrn_reflns_theta_full 28.27
_diffrn_reflns_theta_max 28.27
_diffrn_reflns_theta_min 1.92
_exptl_absorpt_coefficient_mu 1.197
_exptl_absorpt_correction_T_max 0.7154
_exptl_absorpt_correction_T_min 0.4880
_exptl_absorpt_correction_type multi-scan
_exptl_absorpt_process_details 'BRUKER SADABS'
_exptl_crystal_colour YELLOW
_exptl_crystal_density_diffrn 1.520
_exptl_crystal_density_method 'not measured'
_exptl_crystal_description BLOCKS
_exptl_crystal_F_000 916
_exptl_crystal_size_max 0.70
_exptl_crystal_size_mid 0.35
_exptl_crystal_size_min 0.30
_refine_diff_density_max 0.413
_refine_diff_density_min -0.210
_refine_diff_density_rms 0.064
_refine_ls_extinction_method none
_refine_ls_goodness_of_fit_ref 1.037
_refine_ls_hydrogen_treatment constr
_refine_ls_matrix_type full
_refine_ls_number_parameters 226
_refine_ls_number_reflns 4475
_refine_ls_number_restraints 0
_refine_ls_restrained_S_all 1.037
_refine_ls_R_factor_all 0.0433
_refine_ls_R_factor_gt 0.0367
_refine_ls_shift/su_max 0.001
_refine_ls_shift/su_mean 0.000
_refine_ls_structure_factor_coef Fsqd
_refine_ls_weighting_details 'calc w=1/[\s^2^(Fo^2^)+(0.0504P)^2^+0.6910P] where P=(Fo^2^+2Fc^2^)/3'
_refine_ls_weighting_scheme calc
_refine_ls_wR_factor_gt 0.0916
_refine_ls_wR_factor_ref 0.0955
_reflns_number_gt 3843
_reflns_number_total 4475
_reflns_threshold_expression >2sigma(I)
_cod_data_source_file c0dt01598a.txt
_cod_data_source_block '[Fe(L6)Cl3]'
_cod_depositor_comments
;
The following automatic conversions were performed:

'_symmetry_cell_setting' value 'Monoclinic' changed to 'monoclinic'
according to /home/saulius/struct/CIF-dictionaries/cif_core.dic
dictionary named 'cif_core.dic' version 2.4.1 from
2010-06-29.

'_exptl_absorpt_correction_type' value 'MULTI-SCAN'
changed to 'multi-scan' according to
/home/saulius/struct/CIF-dictionaries/cif_core.dic dictionary named
'cif_core.dic' version 2.4.1 from 2010-06-29.

Automatic conversion script
Id: cif_fix_values 1715 2011-07-08 13:25:40Z adriana 
;
_cod_original_cell_volume 1946.8(5)
_cod_original_sg_symbol_H-M P21/c
_cod_database_code 7016280

loop_
_symmetry_equiv_pos_as_xyz
'x, y, z'
'-x, y+1/2, -z+1/2'
'-x, -y, -z'
'x, -y-1/2, z-1/2'

loop_
_atom_site_label
_atom_site_type_symbol
_atom_site_fract_x
_atom_site_fract_y
_atom_site_fract_z
_atom_site_U_iso_or_equiv
_atom_site_adp_type
_atom_site_occupancy
_atom_site_calc_flag
_atom_site_refinement_flags
Fe1 Fe 0.32034(3) 0.219862(19) 1.011852(17) 0.03578(10) Uani 1 d .
Cl3 Cl 0.12128(7) 0.12192(4) 0.98412(4) 0.05842(17) Uani 1 d .
Cl1 Cl 0.19942(6) 0.33195(4) 1.08457(3) 0.04821(14) Uani 1 d .
Cl2 Cl 0.44314(7) 0.15199(4) 1.13403(3) 0.05058(15) Uani 1 d .
O1 O 0.0505(2) 0.45570(12) 0.79594(13) 0.0720(6) Uani 1 d .
N1 N 0.4669(2) 0.14935(11) 0.92308(11) 0.0411(4) Uani 1 d .
N2 N 0.25553(18) 0.28906(11) 0.88102(10) 0.0344(3) Uani 1 d .
N3 N 0.51667(19) 0.31344(12) 1.00022(11) 0.0390(4) Uani 1 d .
C1 C 0.5910(3) 0.09761(16) 0.94736(16) 0.0527(5) Uani 1 d .
H1 H 0.6110 0.0823 1.0065 0.063 Uiso 1 calc R
C2 C 0.6895(3) 0.06638(17) 0.88864(18) 0.0602(6) Uani 1 d .
H2 H 0.7752 0.0312 0.9078 0.072 Uiso 1 calc R
C3 C 0.6594(3) 0.08796(18) 0.80078(18) 0.0625(7) Uani 1 d .
H3 H 0.7239 0.0672 0.7595 0.075 Uiso 1 calc R
C4 C 0.5328(3) 0.14058(16) 0.77522(15) 0.0545(6) Uani 1 d .
H4 H 0.5102 0.1557 0.7162 0.065 Uiso 1 calc R
C5 C 0.4390(2) 0.17095(13) 0.83786(13) 0.0408(4) Uani 1 d .
C6 C 0.2955(3) 0.22428(14) 0.81235(13) 0.0444(5) Uani 1 d .
H6A H 0.3097 0.2570 0.7586 0.053 Uiso 1 calc R
H6B H 0.2087 0.1834 0.7998 0.053 Uiso 1 calc R
C7 C 0.3450(3) 0.37348(14) 0.87900(15) 0.0456(5) Uani 1 d .
H7A H 0.2823 0.4219 0.8995 0.055 Uiso 1 calc R
H7B H 0.3631 0.3864 0.8183 0.055 Uiso 1 calc R
C8 C 0.4991(2) 0.37248(13) 0.93374(14) 0.0400(4) Uani 1 d .
C9 C 0.6148(3) 0.43322(17) 0.91830(18) 0.0567(6) Uani 1 d .
H9 H 0.5999 0.4740 0.8721 0.068 Uiso 1 calc R
C10 C 0.7527(3) 0.43259(19) 0.9724(2) 0.0651(7) Uani 1 d .
H10 H 0.8313 0.4733 0.9632 0.078 Uiso 1 calc R
C11 C 0.7722(3) 0.3718(2) 1.0391(2) 0.0630(7) Uani 1 d .
H11 H 0.8644 0.3700 1.0760 0.076 Uiso 1 calc R
C12 C 0.6524(3) 0.31293(18) 1.05104(16) 0.0528(5) Uani 1 d .
H12 H 0.6664 0.2710 1.0963 0.063 Uiso 1 calc R
C13 C 0.0860(2) 0.31049(16) 0.86419(14) 0.0428(4) Uani 1 d .
H13A H 0.0549 0.3455 0.9134 0.051 Uiso 1 calc R
H13B H 0.0276 0.2548 0.8625 0.051 Uiso 1 calc R
C14 C 0.0406(3) 0.36227(16) 0.77866(15) 0.0491(5) Uani 1 d .
H14 H 0.1114 0.3463 0.7343 0.059 Uiso 1 calc R
C16 C -0.1602(4) 0.4336(2) 0.6898(2) 0.0882(10) Uani 1 d .
H16A H -0.1315 0.4280 0.6299 0.106 Uiso 1 calc R
H16B H -0.2698 0.4490 0.6880 0.106 Uiso 1 calc R
C15 C -0.1255(3) 0.3475(2) 0.7415(2) 0.0733(8) Uani 1 d .
H15A H -0.1942 0.3405 0.7880 0.088 Uiso 1 calc R
H15B H -0.1347 0.2953 0.7033 0.088 Uiso 1 calc R
C17 C -0.0629(3) 0.5012(2) 0.7394(2) 0.0708(8) Uani 1 d .
H17A H -0.0125 0.5394 0.6990 0.085 Uiso 1 calc R
H17B H -0.1270 0.5385 0.7738 0.085 Uiso 1 calc R

loop_
_atom_site_aniso_label
_atom_site_aniso_U_11
_atom_site_aniso_U_22
_atom_site_aniso_U_33
_atom_site_aniso_U_23
_atom_site_aniso_U_13
_atom_site_aniso_U_12
Fe1 0.03912(16) 0.03937(17) 0.02832(15) 0.00212(10) 0.00021(11) 0.00035(11)
Cl3 0.0596(3) 0.0553(3) 0.0579(3) 0.0099(3) -0.0079(3) -0.0183(3)
Cl1 0.0518(3) 0.0568(3) 0.0361(3) -0.0039(2) 0.0043(2) 0.0100(2)
Cl2 0.0589(3) 0.0578(3) 0.0339(3) 0.0090(2) -0.0020(2) 0.0077(2)
O1 0.0719(12) 0.0531(10) 0.0830(13) 0.0138(9) -0.0357(10) -0.0011(9)
N1 0.0485(9) 0.0389(9) 0.0356(8) 0.0014(7) 0.0013(7) 0.0059(7)
N2 0.0359(8) 0.0372(8) 0.0292(8) -0.0005(6) -0.0010(6) 0.0026(6)
N3 0.0354(8) 0.0454(9) 0.0360(8) -0.0016(7) 0.0016(6) 0.0004(7)
C1 0.0628(14) 0.0489(12) 0.0457(12) 0.0064(10) 0.0004(10) 0.0149(11)
C2 0.0620(15) 0.0522(14) 0.0665(16) 0.0048(11) 0.0063(12) 0.0226(12)
C3 0.0689(16) 0.0627(15) 0.0581(15) -0.0036(12) 0.0185(12) 0.0209(13)
C4 0.0688(15) 0.0561(14) 0.0397(11) 0.0002(10) 0.0106(10) 0.0159(11)
C5 0.0509(11) 0.0351(10) 0.0359(10) -0.0023(8) 0.0007(8) 0.0036(8)
C6 0.0534(12) 0.0464(12) 0.0319(10) -0.0044(8) -0.0033(9) 0.0097(9)
C7 0.0500(12) 0.0400(11) 0.0450(11) 0.0074(9) -0.0052(9) -0.0011(9)
C8 0.0411(10) 0.0380(10) 0.0408(10) -0.0033(8) 0.0043(8) 0.0003(8)
C9 0.0513(13) 0.0489(13) 0.0700(16) 0.0107(11) 0.0065(11) -0.0055(10)
C10 0.0427(12) 0.0607(16) 0.092(2) -0.0022(14) 0.0091(13) -0.0129(11)
C11 0.0357(11) 0.0777(18) 0.0737(17) -0.0036(14) -0.0057(11) -0.0051(11)
C12 0.0416(11) 0.0666(15) 0.0486(12) 0.0027(11) -0.0048(9) -0.0008(10)
C13 0.0363(10) 0.0523(12) 0.0388(10) 0.0032(9) -0.0011(8) 0.0049(9)
C14 0.0455(12) 0.0594(14) 0.0412(11) 0.0040(10) -0.0036(9) 0.0092(10)
C16 0.0699(18) 0.098(2) 0.089(2) 0.0299(19) -0.0326(16) 0.0030(17)
C15 0.0668(17) 0.0739(18) 0.0725(18) 0.0064(14) -0.0298(14) -0.0073(14)
C17 0.0655(16) 0.0690(17) 0.0743(18) 0.0226(14) -0.0117(14) 0.0111(14)

loop_
_atom_type_symbol
_atom_type_description
_atom_type_scat_dispersion_real
_atom_type_scat_dispersion_imag
_atom_type_scat_source
C C 0.0033 0.0016 'International Tables Vol C Tables 4.2.6.8 and 6.1.1.4'
H H 0.0000 0.0000 'International Tables Vol C Tables 4.2.6.8 and 6.1.1.4'
N N 0.0061 0.0033 'International Tables Vol C Tables 4.2.6.8 and 6.1.1.4'
O O 0.0106 0.0060 'International Tables Vol C Tables 4.2.6.8 and 6.1.1.4'
Cl Cl 0.1484 0.1585 'International Tables Vol C Tables 4.2.6.8 and 6.1.1.4'
Fe Fe 0.3463 0.8444 'International Tables Vol C Tables 4.2.6.8 and 6.1.1.4'

loop_
_geom_angle_atom_site_label_1
_geom_angle_atom_site_label_2
_geom_angle_atom_site_label_3
_geom_angle
N1 Fe1 N3 76.44(7)
N1 Fe1 Cl3 92.59(5)
N3 Fe1 Cl3 164.61(5)
N1 Fe1 N2 77.67(6)
N3 Fe1 N2 76.75(6)
Cl3 Fe1 N2 90.50(4)
N1 Fe1 Cl2 92.27(5)
N3 Fe1 Cl2 92.54(5)
Cl3 Fe1 Cl2 98.74(2)
N2 Fe1 Cl2 166.68(5)
N1 Fe1 Cl1 162.09(5)
N3 Fe1 Cl1 87.95(5)
Cl3 Fe1 Cl1 100.89(3)
N2 Fe1 Cl1 90.38(4)
Cl2 Fe1 Cl1 97.21(2)
C17 O1 C14 109.4(2)
C5 N1 C1 118.22(18)
C5 N1 Fe1 114.78(13)
C1 N1 Fe1 126.38(14)
C7 N2 C6 112.52(17)
C7 N2 C13 108.56(16)
C6 N2 C13 107.74(15)
C7 N2 Fe1 108.61(12)
C6 N2 Fe1 105.54(11)
C13 N2 Fe1 113.93(12)
C8 N3 C12 118.11(19)
C8 N3 Fe1 116.18(13)
C12 N3 Fe1 125.64(16)
N1 C1 C2 122.8(2)
N1 C1 H1 118.6
C2 C1 H1 118.6
C1 C2 C3 118.8(2)
C1 C2 H2 120.6
C3 C2 H2 120.6
C4 C3 C2 118.9(2)
C4 C3 H3 120.6
C2 C3 H3 120.6
C3 C4 C5 119.5(2)
C3 C4 H4 120.3
C5 C4 H4 120.3
N1 C5 C4 121.8(2)
N1 C5 C6 116.84(18)
C4 C5 C6 121.24(19)
N2 C6 C5 113.81(16)
N2 C6 H6A 108.8
C5 C6 H6A 108.8
N2 C6 H6B 108.8
C5 C6 H6B 108.8
H6A C6 H6B 107.7
N2 C7 C8 114.61(17)
N2 C7 H7A 108.6
C8 C7 H7A 108.6
N2 C7 H7B 108.6
C8 C7 H7B 108.6
H7A C7 H7B 107.6
N3 C8 C9 121.7(2)
N3 C8 C7 117.29(18)
C9 C8 C7 120.9(2)
C10 C9 C8 119.2(2)
C10 C9 H9 120.4
C8 C9 H9 120.4
C11 C10 C9 119.3(2)
C11 C10 H10 120.3
C9 C10 H10 120.3
C10 C11 C12 118.7(2)
C10 C11 H11 120.7
C12 C11 H11 120.7
N3 C12 C11 122.9(2)
N3 C12 H12 118.5
C11 C12 H12 118.5
N2 C13 C14 114.96(17)
N2 C13 H13A 108.5
C14 C13 H13A 108.5
N2 C13 H13B 108.5
C14 C13 H13B 108.5
H13A C13 H13B 107.5
O1 C14 C15 104.6(2)
O1 C14 C13 109.30(19)
C15 C14 C13 113.9(2)
O1 C14 H14 109.6
C15 C14 H14 109.6
C13 C14 H14 109.6
C17 C16 C15 103.6(2)
C17 C16 H16A 111.0
C15 C16 H16A 111.0
C17 C16 H16B 111.0
C15 C16 H16B 111.0
H16A C16 H16B 109.0
C14 C15 C16 101.9(2)
C14 C15 H15A 111.4
C16 C15 H15A 111.4
C14 C15 H15B 111.4
C16 C15 H15B 111.4
H15A C15 H15B 109.3
O1 C17 C16 108.2(2)
O1 C17 H17A 110.1
C16 C17 H17A 110.1
O1 C17 H17B 110.1
C16 C17 H17B 110.1
H17A C17 H17B 108.4

loop_
_geom_bond_atom_site_label_1
_geom_bond_atom_site_label_2
_geom_bond_distance
Fe1 N1 2.2003(17)
Fe1 N3 2.2120(17)
Fe1 Cl3 2.2621(7)
Fe1 N2 2.2666(16)
Fe1 Cl2 2.2890(6)
Fe1 Cl1 2.3056(6)
O1 C17 1.414(3)
O1 C14 1.418(3)
N1 C5 1.337(3)
N1 C1 1.342(3)
N2 C7 1.478(3)
N2 C6 1.487(3)
N2 C13 1.494(2)
N3 C8 1.339(3)
N3 C12 1.341(3)
C1 C2 1.370(3)
C1 H1 0.9300
C2 C3 1.377(4)
C2 H2 0.9300
C3 C4 1.370(3)
C3 H3 0.9300
C4 C5 1.382(3)
C4 H4 0.9300
C5 C6 1.491(3)
C6 H6A 0.9700
C6 H6B 0.9700
C7 C8 1.501(3)
C7 H7A 0.9700
C7 H7B 0.9700
C8 C9 1.382(3)
C9 C10 1.381(4)
C9 H9 0.9300
C10 C11 1.360(4)
C10 H10 0.9300
C11 C12 1.379(4)
C11 H11 0.9300
C12 H12 0.9300
C13 C14 1.533(3)
C13 H13A 0.9700
C13 H13B 0.9700
C14 C15 1.505(3)
C14 H14 0.9800
C16 C17 1.474(4)
C16 C15 1.521(4)
C16 H16A 0.9700
C16 H16B 0.9700
C15 H15A 0.9700
C15 H15B 0.9700
C17 H17A 0.9700
C17 H17B 0.9700
